data_4512100
loop_
_publ_author_name
'Zhurov, Vladimir V.'
'Pinkerton, A. Alan'

_publ_contact_author
;
A. Alan Pinkerton
;
_publ_section_title
;
 Quantifying the Inter- and Intramolecular Interactions in Crystalline
 Phthalic Acid
;
_journal_issue 11
_journal_name_full 'Crystal Growth &amp; Design'
_journal_page_first 5685
_journal_paper_doi 10.1021/cg500970v
_journal_volume 14
_journal_year 2014
_chemical_formula_moiety 'C8 H6 O4'
_chemical_formula_sum 'C8 H6 O4'
_chemical_formula_weight 166.13
_space_group_IT_number 15
_symmetry_cell_setting monoclinic
_symmetry_space_group_name_Hall '-C 2yc'
_symmetry_space_group_name_H-M 'C 1 2/c 1'
_atom_type_scat_source 'Volkov et al, (2006)'
_cell_angle_alpha 90
_cell_angle_beta 94.629(3)
_cell_angle_gamma 90
_cell_formula_units_Z 4
_cell_length_a 4.9917(2)
_cell_length_b 14.1715(5)
_cell_length_c 9.5119(4)
_cell_measurement_reflns_used 63075
_cell_measurement_temperature 20.0(1)
_cell_measurement_theta_max 70.33
_cell_measurement_theta_min 2.88
_cell_volume 670.68(5)
_computing_cell_refinement 'Otwinowski & Minor (1997)'
_computing_data_collection 'CrystalClear, (2005)'
_computing_data_reduction
;
Zhurova et al,(1999), Zhurov et al,(2008), Blessing, (1995,1997)
;
_computing_molecular_graphics 'Volkov et al, (2006), Stash, (2002,2005)'
_computing_publication_material 'Volkov et al, (2006)'
_computing_structure_refinement 'Volkov et al, (2006)'
_computing_structure_solution 'Sheldrick (2008)'
_diffrn_ambient_temperature 20.0(1)
_diffrn_measured_fraction_theta_full 0.994
_diffrn_measured_fraction_theta_max 0.942
_diffrn_measurement_device 'Rigaku R-axis Rapid'
_diffrn_measurement_method w
_diffrn_radiation_type 'Mo K\a'
_diffrn_radiation_wavelength 0.71073
_diffrn_reflns_av_R_equivalents 0.0164
_diffrn_reflns_limit_h_max 12
_diffrn_reflns_limit_h_min -13
_diffrn_reflns_limit_k_max 37
_diffrn_reflns_limit_k_min -36
_diffrn_reflns_limit_l_max 23
_diffrn_reflns_limit_l_min -20
_diffrn_reflns_number 63075
_diffrn_reflns_theta_full 45.29
_diffrn_reflns_theta_max 70.33
_exptl_absorpt_coefficient_mu 0.135
_exptl_absorpt_correction_type none
_exptl_crystal_colour colorless
_exptl_crystal_density_diffrn 1.645
_exptl_crystal_description 'prism '
_exptl_crystal_F_000 344.0
_exptl_crystal_size_max 0.33
_exptl_crystal_size_mid 0.23
_exptl_crystal_size_min 0.14
_refine_diff_density_max 0.216
_refine_diff_density_min -0.188
_refine_ls_extinction_coef 0.075(6)
_refine_ls_extinction_expression
;
Becker, P.J. & Coppens, P. (1974) Acta Cryst., A30, 129-153.
;
_refine_ls_extinction_method 'Becker-Coppens type 1 Lorentzian isotropic'
_refine_ls_goodness_of_fit_ref 0.9865
_refine_ls_hydrogen_treatment refall
_refine_ls_matrix_type full
_refine_ls_number_parameters 258
_refine_ls_number_reflns 5040
_refine_ls_number_restraints 0
_refine_ls_R_factor_all 0.0159
_refine_ls_R_factor_gt 0.0159
_refine_ls_R_Fsqd_factor 0.0157
_refine_ls_shift/su_max 0.0000
_refine_ls_structure_factor_coef F
_refine_ls_weighting_details
;
calc w1 = [Fo*sqrt(w2) + sqrt(Fo^2^w2^2^ + sqrt(w2^2^))]^2^
where
     calc w2 = q/[s^2^(Fo^2^) + (0.01 P)^2^ + 0.01 P + 0.00 + 0.00 sin(th)]
     where P = (0.3333 Fo^2^ + 0.6667 Fc^2^)
           q = 1.0
;
_refine_ls_weighting_scheme calc
_refine_ls_wR_factor_ref 0.0140
_reflns_number_gt 5040
_reflns_number_total 6159
_reflns_threshold_expression
; 
I>3\s, non-overlapped & non-partial reflections
;
_cod_data_source_file cg500970v_si_001.cif
_cod_data_source_block phthalic_acid_20K
_cod_depositor_comments
;
The following automatic conversions were performed:

'_symmetry_cell_setting' value 'Monoclinic' changed to 'monoclinic'
according to
/home/saulius/struct/COD-crude-data--automatic-downloads/rss-feeds/ACS/lib/dictionaries/cif_core.dic
dictionary named 'cif_core.dic' version 2.4.2 from 2011-04-26.

Automatic conversion script
Id: cif_fix_values 2827 2014-09-09 07:05:25Z andrius 

 Adding full bibliography for 4512100.cif.
;
_cod_original_sg_symbol_H-M C2/c
_cod_database_code 4512100

loop_
_symmetry_equiv_pos_site_id
_symmetry_equiv_pos_as_xyz
1 +X,+Y,+Z
2 -X,+Y,1/2-Z
3 -X,-Y,-Z
4 +X,-Y,1/2+Z
5 1/2+X,1/2+Y,+Z
6 1/2-X,1/2-Y,-Z
7 1/2-X,1/2+Y,1/2-Z
8 1/2+X,1/2-Y,1/2+Z

loop_
_atom_local_axes_atom_label
_atom_local_axes_atom0
_atom_local_axes_ax1
_atom_local_axes_atom1
_atom_local_axes_atom2
_atom_local_axes_ax2
O(1) C(1) Z O(1) O(2) Y
O(2) H(2) Z O(2) C(1) Y
C(1) O(1) Z C(1) O(2) Y
C(2) C(3) Z C(2) C(1) Y
C(3) H(3) Z C(3) C(2) Y
C(4) H(4) Z C(4) C(3) Y
H(2) O(2) Z H(2) C(1) Y
H(3) C(3) Z H(3) C(2) Y
H(4) C(4) Z H(4) C(3) Y

loop_
_atom_rho_multipole_atom_label
_atom_rho_multipole_coeff_Pv
_atom_rho_multipole_coeff_P00
_atom_rho_multipole_coeff_P11
_atom_rho_multipole_coeff_P1-1
_atom_rho_multipole_coeff_P10
_atom_rho_multipole_coeff_P20
_atom_rho_multipole_coeff_P21
_atom_rho_multipole_coeff_P2-1
_atom_rho_multipole_coeff_P22
_atom_rho_multipole_coeff_P2-2
_atom_rho_multipole_coeff_P30
_atom_rho_multipole_coeff_P31
_atom_rho_multipole_coeff_P3-1
_atom_rho_multipole_coeff_P32
_atom_rho_multipole_coeff_P3-2
_atom_rho_multipole_coeff_P33
_atom_rho_multipole_coeff_P3-3
_atom_rho_multipole_coeff_P40
_atom_rho_multipole_coeff_P41
_atom_rho_multipole_coeff_P4-1
_atom_rho_multipole_coeff_P42
_atom_rho_multipole_coeff_P4-2
_atom_rho_multipole_coeff_P43
_atom_rho_multipole_coeff_P4-3
_atom_rho_multipole_coeff_P44
_atom_rho_multipole_coeff_P4-4
_atom_rho_multipole_kappa
_atom_rho_multipole_kappa_prime0
_atom_rho_multipole_kappa_prime1
_atom_rho_multipole_kappa_prime2
_atom_rho_multipole_kappa_prime3
_atom_rho_multipole_kappa_prime4
_atom_rho_multipole_radial_slater_n0
_atom_rho_multipole_radial_slater_zeta0
_atom_rho_multipole_radial_slater_n1
_atom_rho_multipole_radial_slater_zeta1
_atom_rho_multipole_radial_slater_n2
_atom_rho_multipole_radial_slater_zeta2
_atom_rho_multipole_radial_slater_n3
_atom_rho_multipole_radial_slater_zeta3
_atom_rho_multipole_radial_slater_n4
_atom_rho_multipole_radial_slater_zeta4
O(1) 5.43(13) 0.77(12) 0.001(4) -0.014(3) -0.066(4) -0.011(4) 0.007(4) 0.008(3) -0.094(3) -0.003(3) 0.032(3) 0.003(3) 0.004(3) 0.018(3) -0.003(3) 0.001(3) 0.002(3) 0.008(4) 0.003(4) 0.001(4) 0.005(4) 0.001(4) 0.004(4) 0.001(4) 0.006(4) -0.005(4) 0.975(5) 1.081(18) 1.08131 1.08131 1.08131 1.08131 2 4.4974 2 4.4974 2 4.4974 3 4.4974 4 4.4974
O(2) 5.18(14) 0.89(12) 0.002(4) -0.068(4) -0.040(5) -0.009(4) -0.006(4) 0.035(3) 0.013(3) -0.012(3) 0.064(4) -0.004(4) -0.030(4) 0.026(3) 0.000(3) 0.003(3) -0.012(3) 0.020(5) 0.003(4) 0.008(4) 0.006(4) -0.001(4) -0.002(4) 0.004(4) 0.008(4) -0.003(4) 0.975(5) 1.081(18) 1.08131 1.08131 1.08131 1.08131 2 4.4974 2 4.4974 2 4.4974 3 4.4974 4 4.4974
C(1) 2.93(7) 1.03(9) 0.002(6) -0.026(6) 0.067(7) 0.212(7) 0.019(5) 0.011(5) -0.218(7) 0.010(5) 0.334(12) -0.000(6) 0.012(7) 0.256(9) -0.014(6) 0.010(6) -0.013(6) -0.028(10) 0.000(8) 0.016(10) -0.046(9) -0.009(9) -0.009(8) 0.008(8) 0.016(8) -0.006(7) 1.027(2) 0.947(9) 0.946742 0.946742 0.946742 0.946742 2 3.1303 2 3.1303 2 3.1303 3 3.1303 4 3.1303
C(2) 3.23(7) 0.70(8) 0.012(7) -0.041(7) 0.034(7) 0.110(7) -0.004(6) 0.043(6) -0.137(6) -0.031(6) 0.212(9) 0.004(7) -0.005(6) 0.178(7) 0.044(8) -0.002(7) -0.018(6) 0.004(9) 0.003(9) -0.003(8) -0.007(9) 0.017(11) 0.004(9) 0.014(8) 0.014(8) 0.006(8) 1.027(2) 0.947(9) 0.946742 0.946742 0.946742 0.946742 2 3.1303 2 3.1303 2 3.1303 3 3.1303 4 3.1303
C(3) 3.00(8) 0.99(10) -0.002(7) 0.006(8) -0.017(11) 0.118(8) -0.011(6) 0.003(6) -0.187(7) -0.011(6) 0.254(11) -0.004(8) -0.010(8) 0.156(8) 0.002(7) 0.008(7) -0.002(7) 0.021(10) -0.020(9) 0.009(11) -0.016(9) 0.014(10) -0.007(8) 0.006(8) 0.013(8) 0.012(8) 1.027(2) 0.947(9) 0.946742 0.946742 0.946742 0.946742 2 3.1303 2 3.1303 2 3.1303 3 3.1303 4 3.1303
C(4) 2.97(8) 1.03(10) 0.002(8) -0.002(7) -0.028(11) 0.087(8) -0.015(6) 0.013(6) -0.191(6) -0.019(7) 0.258(10) 0.003(8) -0.010(7) 0.150(8) 0.010(8) 0.005(8) -0.001(6) 0.011(9) 0.010(10) 0.009(9) -0.026(8) -0.005(11) 0.012(9) 0.000(7) 0.009(7) 0.002(9) 1.027(2) 0.947(9) 0.946742 0.946742 0.946742 0.946742 2 3.1303 2 3.1303 2 3.1303 3 3.1303 4 3.1303
H(2) 0.895(19) 0 -0.019(15) 0.017(14) 0.106(16) 0.167(15) 0 0 0 0 0 0 0 0 0 0 0 0 0 0 0 0 0 0 0 0 1.2 1.2 1.2 1.2 1.2 1.2 0 1.9154 1 1.9154 2 1.9154 3 1.9154 4 1.9154
H(3) 0.96(3) 0 -0.033(17) -0.007(17) 0.13(2) 0.050(15) 0 0 0 0 0 0 0 0 0 0 0 0 0 0 0 0 0 0 0 0 1.2 1.2 1.2 1.2 1.2 1.2 0 1.9154 1 1.9154 2 1.9154 3 1.9154 4 1.9154
H(4) 0.99(2) 0 0.016(18) -0.020(15) 0.12(2) 0.051(16) 0 0 0 0 0 0 0 0 0 0 0 0 0 0 0 0 0 0 0 0 1.2 1.2 1.2 1.2 1.2 1.2 0 1.9154 1 1.9154 2 1.9154 3 1.9154 4 1.9154

loop_
_atom_site_aniso_label
_atom_site_aniso_U_11
_atom_site_aniso_U_22
_atom_site_aniso_U_33
_atom_site_aniso_U_12
_atom_site_aniso_U_13
_atom_site_aniso_U_23
O(1) 0.00677(3) 0.00523(3) 0.00804(4) 0.00148(2) 0.00279(3) 0.00184(3)
O(2) 0.00569(3) 0.00690(3) 0.00980(5) 0.00066(2) 0.00347(3) 0.00255(3)
C(1) 0.00498(3) 0.00421(3) 0.00526(4) 0.00012(2) 0.00161(2) 0.00055(2)
C(2) 0.00523(3) 0.00378(3) 0.00514(4) 0.00012(2) 0.00191(2) 0.00021(2)
C(3) 0.00668(3) 0.00438(3) 0.00661(4) 0.00054(2) 0.00271(3) -0.00016(2)
C(4) 0.00774(3) 0.00410(3) 0.00719(4) 0.00045(2) 0.00215(3) -0.00022(3)
H(2) 0.023(3) 0.017(3) 0.026(3) -0.0005(18) 0.0062(19) 0.006(3)
H(3) 0.025(3) 0.018(2) 0.019(3) 0.0025(18) 0.007(2) -0.0006(17)
H(4) 0.027(3) 0.015(3) 0.025(3) 0.0014(19) 0.0087(17) -0.0015(19)

loop_
_atom_site_label
_atom_site_fract_x
_atom_site_fract_y
_atom_site_fract_z
_atom_site_occupancy
_atom_site_symmetry_multiplicity
_atom_site_U_iso_or_equiv
O(1) 0.01461(2) 0.214035(8) 0.100098(15) 1 8 0.007
O(2) 0.41341(2) 0.145022(9) 0.078711(16) 1 8 0.007
C(1) 0.17109(2) 0.148213(7) 0.124548(12) 1 8 0.005
C(2) 0.09560(2) 0.060923(7) 0.199393(12) 1 8 0.005
C(3) 0.19532(2) -0.024874(7) 0.153669(13) 1 8 0.006
C(4) 0.10072(2) -0.110406(8) 0.203530(14) 1 8 0.006
H(2) 0.4358(19) 0.1957(7) 0.0213(12) 1 8 0.022
H(3) 0.340(2) -0.0246(6) 0.0792(11) 1 8 0.020
H(4) 0.1799(19) -0.1736(7) 0.1683(10) 1 8 0.022

loop_
_geom_angle_atom_site_label_1
_geom_angle_atom_site_label_2
_geom_angle_atom_site_label_3
_geom_angle
_geom_angle_site_symmetry_1
_geom_angle_site_symmetry_2
_geom_angle_site_symmetry_3
_geom_angle_publ_flag
C(1) O(2) H(2) 109.3(6) 1_555 1_555 1_555 yes
O(1) C(1) O(2) 123.378(11) 1_555 1_555 1_555 yes
O(1) C(1) C(2) 122.673(9) 1_555 1_555 1_555 yes
O(2) C(1) C(2) 113.780(10) 1_555 1_555 1_555 yes
C(1) C(2) C(2) 122.511(5) 1_555 1_555 2_555 yes
C(1) C(2) C(3) 117.616(9) 1_555 1_555 1_555 yes
C(2) C(2) C(3) 119.394(6) 2_555 1_555 1_555 yes
C(2) C(3) C(4) 120.713(10) 1_555 1_555 1_555 yes
C(2) C(3) H(3) 119.2(5) 1_555 1_555 1_555 yes
C(4) C(3) H(3) 120.0(5) 1_555 1_555 1_555 yes
C(3) C(4) C(4) 119.794(6) 1_555 1_555 2_555 yes
C(3) C(4) H(4) 119.2(5) 1_555 1_555 1_555 yes
C(4) C(4) H(4) 121.0(5) 2_555 1_555 1_555 yes

loop_
_geom_bond_atom_site_label_1
_geom_bond_atom_site_label_2
_geom_bond_distance
_geom_bond_site_symmetry_1
_geom_bond_site_symmetry_2
_geom_bond_publ_flag
O(1) C(1) 1.22679(15) 1_555 1_555 yes
O(2) C(1) 1.31921(14) 1_555 1_555 yes
O(2) H(2) 0.914(12) 1_555 1_555 yes
C(1) C(2) 1.49076(14) 1_555 1_555 yes
C(2) C(2) 1.40928(19) 1_555 2_555 yes
C(2) C(3) 1.39650(14) 1_555 1_555 yes
C(3) C(4) 1.39760(15) 1_555 1_555 yes
C(3) H(3) 1.053(10) 1_555 1_555 yes
C(4) C(4) 1.3914(2) 1_555 2_555 yes
C(4) H(4) 1.045(10) 1_555 1_555 yes
